data_7010599
loop_
_publ_author_name
'Scarpellini, Marciela'
'Neves, Ademir'
'Bortoluzzi, Adailton Jo\~ao'
'Vencato, Ivo'
'Drago, Valderes'
'Ortiz, Wilson Aires'
'Zucco, C\'esar'

_publ_section_title
;
 A new FeIII(&#x00B5;-OCH3)2(&#x00B5;-OAc)FeIII complex containing
 phenolate and imidazole ligands as a structural model for the active
 site of non-heme diiron enzymes&#x2020;
;
_journal_issue 18
_journal_name_full 'Journal of the Chemical Society, Dalton Transactions'
_journal_page_first 2616
_journal_paper_doi 10.1039/b100913n
_journal_year 2001
_chemical_formula_sum 'C28 H37 Cl Fe2 N6 O10'
_chemical_formula_weight 764.79
_chemical_name_systematic
; 
Di-\m-methoxo-\m-acetate-bis[(2-hydroxybenzyl)(2-(imidazol-2-yl)ethyl)
amine]diiron(III) perchlorate 
;
_space_group_IT_number 15
_symmetry_cell_setting monoclinic
_symmetry_space_group_name_Hall '-I 2ya'
_symmetry_space_group_name_H-M 'I 1 2/a 1'
_atom_sites_solution_hydrogens geom
_atom_sites_solution_primary direct
_atom_sites_solution_secondary difmap
_cell_angle_alpha 90.00
_cell_angle_beta 90.69(3)
_cell_angle_gamma 90.00
_cell_formula_units_Z 8
_cell_length_a 12.540(2)
_cell_length_b 12.624(2)
_cell_length_c 41.336(8)
_cell_measurement_reflns_used 25
_cell_measurement_temperature 293(2)
_cell_measurement_theta_max 15.28
_cell_measurement_theta_min 9.81
_cell_volume 6543.2(19)
_computing_structure_refinement 'SHELXL-97 (Sheldrick, 1997)'
_computing_structure_solution 'SHELXS-97 (Sheldrick, 1990)'
_diffrn_ambient_temperature 293(2)
_diffrn_measured_fraction_theta_full 0.476
_diffrn_measured_fraction_theta_max 0.476
_diffrn_measurement_device_type 'Enraf-Nonius CAD-4 diffractometer'
_diffrn_measurement_method \w--2\q
_diffrn_radiation_monochromator graphite
_diffrn_radiation_source 'fine-focus sealed tube'
_diffrn_radiation_type MoK\a
_diffrn_radiation_wavelength 0.71073
_diffrn_reflns_av_R_equivalents 0.0387
_diffrn_reflns_av_sigmaI/netI 0.0922
_diffrn_reflns_limit_h_max 14
_diffrn_reflns_limit_h_min 0
_diffrn_reflns_limit_k_max 15
_diffrn_reflns_limit_k_min 0
_diffrn_reflns_limit_l_max 49
_diffrn_reflns_limit_l_min -49
_diffrn_reflns_number 6464
_diffrn_reflns_theta_full 25.00
_diffrn_reflns_theta_max 25.00
_diffrn_reflns_theta_min 2.48
_diffrn_standards_decay_% 1.3
_diffrn_standards_interval_time '120 min'
_diffrn_standards_number 3
_exptl_absorpt_coefficient_mu 1.033
_exptl_absorpt_correction_T_max 0.97881
_exptl_absorpt_correction_T_min 0.91565
_exptl_absorpt_correction_type psi-scan
_exptl_crystal_colour 'dark red'
_exptl_crystal_density_diffrn 1.553
_exptl_crystal_density_method 'not measured'
_exptl_crystal_description prismatic
_exptl_crystal_F_000 3168
_exptl_crystal_size_max 0.40
_exptl_crystal_size_mid 0.23
_exptl_crystal_size_min 0.20
_refine_diff_density_max 0.922
_refine_diff_density_min -0.421
_refine_diff_density_rms 0.093
_refine_ls_extinction_method none
_refine_ls_goodness_of_fit_ref 0.930
_refine_ls_hydrogen_treatment mixed
_refine_ls_matrix_type full
_refine_ls_number_parameters 452
_refine_ls_number_reflns 5751
_refine_ls_number_restraints 102
_refine_ls_restrained_S_all 0.940
_refine_ls_R_factor_all 0.1386
_refine_ls_R_factor_gt 0.0494
_refine_ls_shift/su_max 0.004
_refine_ls_shift/su_mean 0.000
_refine_ls_structure_factor_coef Fsqd
_refine_ls_weighting_details 'w=1/[\s^2^(Fo^2^)+(0.0786P)^2^+0.0000P] where P=(Fo^2^+2Fc^2^)/3'
_refine_ls_weighting_scheme calc
_refine_ls_wR_factor_gt 0.1219
_refine_ls_wR_factor_ref 0.1392
_reflns_number_gt 3205
_reflns_number_total 6044
_reflns_threshold_expression 'I > 2\s(I)'
_cod_data_source_file b100913n.txt
_cod_data_source_block C28H37ClFe2N6O10
_cod_depositor_comments
;
The following automatic conversions were performed:

'_exptl_absorpt_correction_type' tag value 'psi-scans' was replaced
with 'psi-scan' value.

Automatic conversion script
Id: cif_fix_values 1646 2011-03-28 12:23:43Z adriana 

The following automatic conversions were performed:

'_refine_ls_weighting_scheme' value 'calc
w=1/[\s^2^(Fo^2^)+(0.0786P)^2^+0.0000P] where P=(Fo^2^+2Fc^2^)/3' was
changed to 'calc'. New tag '_refine_ls_weighting_details' was
created. The value of the new tag was set to
'w=1/[\s^2^(Fo^2^)+(0.0786P)^2^+0.0000P] where P=(Fo^2^+2Fc^2^)/3'.

Automatic conversion script
Id: cif_fix_values 3143 2015-03-26 13:38:13Z robertas 
;
_cod_original_sg_symbol_H-M I2/a
_cod_database_code 7010599

loop_
_symmetry_equiv_pos_as_xyz
'x, y, z'
'-x+1/2, y, -z'
'x+1/2, y+1/2, z+1/2'
'-x+1, y+1/2, -z+1/2'
'-x, -y, -z'
'x-1/2, -y, z'
'-x+1/2, -y+1/2, -z+1/2'
'x, -y+1/2, z+1/2'

loop_
_atom_site_label
_atom_site_type_symbol
_atom_site_fract_x
_atom_site_fract_y
_atom_site_fract_z
_atom_site_U_iso_or_equiv
_atom_site_adp_type
_atom_site_occupancy
_atom_site_calc_flag
_atom_site_refinement_flags
_atom_site_disorder_assembly
_atom_site_disorder_group
Fe2 Fe 0.01175(5) 0.33420(5) 0.088378(15) 0.02890(19) Uani 1 d . . .
Fe1 Fe 0.06183(5) 0.33281(5) 0.162118(15) 0.02716(19) Uani 1 d . . .
O10 O -0.0211(3) 0.3683(2) 0.19937(7) 0.0336(8) Uani 1 d . . .
O30 O 0.0941(3) 0.3647(2) 0.05051(7) 0.0368(8) Uani 1 d . . .
O41 O 0.0609(2) 0.4925(2) 0.15170(7) 0.0348(8) Uani 1 d . . .
O42 O 0.0138(3) 0.4931(2) 0.09941(7) 0.0360(8) Uani 1 d . . .
O51 O -0.0589(2) 0.3037(2) 0.13151(7) 0.0277(7) Uani 1 d . . .
O61 O 0.1307(2) 0.3016(2) 0.11897(7) 0.0300(7) Uani 1 d . . .
N1 N 0.0677(3) 0.1717(3) 0.17927(9) 0.0332(9) Uani 1 d . . .
H1 H 0.0786 0.1314 0.1614 0.040 Uiso 1 calc R . .
N5 N 0.2134(3) 0.3554(3) 0.18340(9) 0.0336(10) Uani 1 d . . .
N7 N 0.3624(4) 0.4350(4) 0.19678(10) 0.0472(12) Uani 1 d . . .
H7 H 0.3991 0.4824 0.2002 0.056(19) Uiso 1 d R . .
N21 N 0.0014(3) 0.1691(3) 0.07584(9) 0.0366(10) Uani 1 d . . .
H21 H 0.0223 0.1359 0.0944 0.044 Uiso 1 calc R . .
N25 N -0.1374(3) 0.3576(3) 0.06498(9) 0.0321(9) Uani 1 d . . .
N27 N -0.2864(4) 0.4376(4) 0.05195(10) 0.0506(12) Uani 1 d . . .
H27 H -0.3337 0.4865 0.0497 0.061 Uiso 1 calc R . .
C2 C 0.1515(4) 0.1381(4) 0.20301(13) 0.0435(13) Uani 1 d . . .
H2A H 0.1457 0.0624 0.2066 0.052 Uiso 1 calc R . .
H2B H 0.1394 0.1734 0.2235 0.052 Uiso 1 calc R . .
C3 C 0.2626(4) 0.1635(4) 0.19166(14) 0.0473(14) Uani 1 d . . .
H3A H 0.3139 0.1263 0.2053 0.057 Uiso 1 calc R . .
H3B H 0.2705 0.1377 0.1697 0.057 Uiso 1 calc R . .
C4 C 0.2875(4) 0.2795(4) 0.19243(12) 0.0379(12) Uani 1 d . . .
C6 C 0.2632(4) 0.4478(4) 0.18622(12) 0.0417(13) Uani 1 d . . .
H6 H 0.2323 0.5130 0.1814 0.050 Uiso 1 calc R . .
C8 C 0.3786(4) 0.3293(5) 0.20080(13) 0.0506(14) Uani 1 d . . .
H8 H 0.4413 0.2972 0.2080 0.061 Uiso 1 calc R . .
C10 C -0.0393(4) 0.1402(4) 0.19125(12) 0.0392(13) Uani 1 d . . .
H10A H -0.0394 0.0648 0.1957 0.047 Uiso 1 calc R . .
H10B H -0.0923 0.1538 0.1745 0.047 Uiso 1 calc R . .
C11 C -0.0698(4) 0.1990(4) 0.22140(12) 0.0352(12) Uani 1 d . . .
C12 C -0.0569(4) 0.3091(4) 0.22374(11) 0.0336(12) Uani 1 d . . .
C13 C -0.0835(4) 0.3608(4) 0.25258(11) 0.0409(13) Uani 1 d . . .
H13 H -0.0712 0.4331 0.2548 0.049 Uiso 1 calc R . .
C14 C -0.1282(4) 0.3043(5) 0.27791(13) 0.0561(17) Uani 1 d . . .
H14 H -0.1485 0.3397 0.2966 0.067 Uiso 1 calc R . .
C15 C -0.1426(5) 0.1977(6) 0.27555(14) 0.0605(18) Uani 1 d . . .
H15 H -0.1719 0.1602 0.2926 0.073 Uiso 1 calc R . .
C16 C -0.1132(4) 0.1450(4) 0.24749(13) 0.0464(14) Uani 1 d . . .
H16 H -0.1227 0.0721 0.2461 0.056 Uiso 1 calc R . .
C22 C -0.1046(5) 0.1227(4) 0.06906(15) 0.0541(15) Uani 1 d . . .
H22A H -0.1455 0.1246 0.0888 0.065 Uiso 1 calc R . .
H22B H -0.0950 0.0488 0.0633 0.065 Uiso 1 calc R . .
C23 C -0.1686(5) 0.1744(5) 0.04300(15) 0.0609(17) Uani 1 d . . .
H23A H -0.1272 0.1742 0.0233 0.073 Uiso 1 calc R . .
H23B H -0.2320 0.1322 0.0390 0.073 Uiso 1 calc R . .
C24 C -0.2018(4) 0.2848(4) 0.04982(13) 0.0464(14) Uani 1 d . . .
C26 C -0.1923(4) 0.4473(4) 0.06578(12) 0.0423(13) Uani 1 d . . .
H26 H -0.1671 0.5098 0.0750 0.051 Uiso 1 calc R . .
C28 C -0.2951(5) 0.3356(5) 0.04177(15) 0.0619(17) Uani 1 d . . .
H28 H -0.3538 0.3057 0.0313 0.074 Uiso 1 calc R . .
C30 C 0.0859(5) 0.1381(4) 0.05238(12) 0.0460(14) Uani 1 d . . .
H30A H 0.0778 0.0635 0.0473 0.055 Uiso 1 calc R . .
H30B H 0.1552 0.1475 0.0626 0.055 Uiso 1 calc R . .
C31 C 0.0825(4) 0.2009(4) 0.02136(11) 0.0402(13) Uani 1 d . . .
C32 C 0.0877(4) 0.3116(4) 0.02210(11) 0.0351(12) Uani 1 d . . .
C33 C 0.0845(4) 0.3680(4) -0.00706(12) 0.0428(13) Uani 1 d . . .
H33 H 0.0868 0.4416 -0.0069 0.051 Uiso 1 calc R . .
C34 C 0.0779(5) 0.3140(5) -0.03629(13) 0.0567(16) Uani 1 d . . .
H34 H 0.0755 0.3520 -0.0556 0.068 Uiso 1 calc R . .
C35 C 0.0749(5) 0.2054(5) -0.03721(13) 0.0688(19) Uani 1 d . . .
H35 H 0.0713 0.1698 -0.0569 0.083 Uiso 1 calc R . .
C36 C 0.0771(5) 0.1499(5) -0.00849(13) 0.0573(16) Uani 1 d . . .
H36 H 0.0750 0.0763 -0.0091 0.069 Uiso 1 calc R . .
C43 C 0.0393(4) 0.5385(3) 0.12547(12) 0.0307(10) Uani 1 d . . .
C44 C 0.0414(4) 0.6575(3) 0.12566(12) 0.0430(12) Uani 1 d . . .
H44A H 0.0627 0.6822 0.1467 0.065 Uiso 1 calc R . .
H44B H -0.0285 0.6841 0.1205 0.065 Uiso 1 calc R . .
H44C H 0.0912 0.6823 0.1099 0.065 Uiso 1 calc R . .
C52 C -0.1666(4) 0.3278(5) 0.13839(12) 0.0465(13) Uani 1 d . . .
H52A H -0.2112 0.3069 0.1205 0.070 Uiso 1 calc R . .
H52B H -0.1738 0.4026 0.1419 0.070 Uiso 1 calc R . .
H52C H -0.1878 0.2902 0.1575 0.070 Uiso 1 calc R . .
C62 C 0.2404(4) 0.3029(5) 0.11108(13) 0.0512(15) Uani 1 d . . .
H62A H 0.2822 0.2844 0.1299 0.077 Uiso 1 calc R . .
H62B H 0.2599 0.3724 0.1039 0.077 Uiso 1 calc R . .
H62C H 0.2533 0.2526 0.0942 0.077 Uiso 1 calc R . .
Cl Cl 0.12159(18) 0.94166(13) 0.12463(4) 0.0771(6) Uani 1 d D . .
O1C O 0.1946(6) 0.8914(4) 0.14468(14) 0.153(3) Uani 1 d D . .
O2C O 0.1344(10) 0.8965(10) 0.0934(2) 0.100(4) Uani 0.60 d PDU . .
O2C' O 0.0947(15) 0.8851(18) 0.0974(3) 0.129(9) Uani 0.40 d PDU . .
O3C O 0.1353(11) 1.0506(7) 0.1243(3) 0.092(4) Uani 0.60 d PDU . .
O3C' O 0.1697(16) 1.0409(10) 0.1163(5) 0.125(9) Uani 0.40 d PDU . .
O4C O 0.0213(8) 0.9210(11) 0.1374(4) 0.206(7) Uani 0.60 d PDU . .
O4C' O 0.0304(11) 0.9635(16) 0.1426(5) 0.204(10) Uani 0.40 d PDU . .

loop_
_atom_site_aniso_label
_atom_site_aniso_U_11
_atom_site_aniso_U_22
_atom_site_aniso_U_33
_atom_site_aniso_U_23
_atom_site_aniso_U_13
_atom_site_aniso_U_12
Fe2 0.0327(4) 0.0261(4) 0.0279(4) -0.0002(3) 0.0006(3) -0.0005(3)
Fe1 0.0295(4) 0.0239(4) 0.0282(4) 0.0025(3) 0.0013(3) -0.0010(3)
O10 0.045(2) 0.0272(18) 0.0288(17) 0.0016(14) 0.0082(15) 0.0020(15)
O30 0.045(2) 0.036(2) 0.0294(18) -0.0012(15) 0.0045(15) -0.0069(16)
O41 0.043(2) 0.0255(17) 0.0358(19) 0.0036(15) -0.0037(15) -0.0004(16)
O42 0.046(2) 0.0280(18) 0.0338(19) 0.0010(15) -0.0001(15) -0.0012(16)
O51 0.0229(17) 0.0310(18) 0.0293(16) -0.0012(13) 0.0031(13) -0.0011(14)
O61 0.0247(18) 0.0336(18) 0.0319(17) 0.0018(14) 0.0034(14) 0.0035(14)
N1 0.040(2) 0.0182(19) 0.041(2) 0.0023(18) 0.0067(19) 0.0003(19)
N5 0.035(2) 0.029(2) 0.037(2) 0.0010(17) -0.0035(19) -0.0001(19)
N7 0.039(3) 0.046(3) 0.057(3) -0.007(2) -0.006(2) -0.016(2)
N21 0.052(3) 0.024(2) 0.035(2) 0.0018(18) 0.0028(19) -0.001(2)
N25 0.033(2) 0.032(2) 0.031(2) 0.0005(18) -0.0034(18) 0.0022(19)
N27 0.039(3) 0.063(3) 0.050(3) 0.000(2) -0.007(2) 0.017(2)
C2 0.049(3) 0.030(3) 0.051(3) 0.012(2) -0.001(3) 0.002(2)
C3 0.043(3) 0.037(3) 0.062(4) 0.012(3) 0.006(3) 0.011(3)
C4 0.034(3) 0.038(3) 0.042(3) 0.004(2) -0.002(2) 0.003(2)
C6 0.045(4) 0.033(3) 0.047(3) -0.005(2) -0.003(3) -0.009(3)
C8 0.035(3) 0.056(4) 0.061(4) 0.014(3) -0.007(3) 0.002(3)
C10 0.042(3) 0.026(3) 0.050(3) 0.006(2) -0.002(2) -0.008(2)
C11 0.029(3) 0.035(3) 0.042(3) 0.005(2) -0.002(2) -0.002(2)
C12 0.025(3) 0.045(3) 0.031(3) 0.003(2) -0.002(2) 0.005(2)
C13 0.042(3) 0.047(3) 0.034(3) -0.004(2) 0.003(2) 0.009(3)
C14 0.046(4) 0.087(5) 0.036(3) 0.008(3) 0.008(3) 0.019(3)
C15 0.048(4) 0.083(5) 0.051(4) 0.028(3) 0.015(3) 0.005(3)
C16 0.035(3) 0.053(4) 0.051(3) 0.018(3) 0.001(3) -0.010(3)
C22 0.060(4) 0.028(3) 0.074(4) -0.008(3) 0.001(3) -0.008(3)
C23 0.053(4) 0.056(4) 0.073(4) -0.014(3) -0.005(3) -0.006(3)
C24 0.043(3) 0.046(3) 0.050(3) -0.011(3) -0.007(3) 0.002(3)
C26 0.047(4) 0.034(3) 0.045(3) 0.003(2) -0.002(3) -0.001(3)
C28 0.041(4) 0.071(4) 0.074(4) -0.016(4) -0.008(3) -0.005(4)
C30 0.066(4) 0.032(3) 0.040(3) -0.002(2) 0.007(3) 0.008(3)
C31 0.044(3) 0.042(3) 0.035(3) -0.002(2) 0.006(2) 0.004(3)
C32 0.032(3) 0.039(3) 0.035(3) -0.002(2) 0.006(2) -0.002(2)
C33 0.048(3) 0.045(3) 0.036(3) 0.008(2) 0.005(2) -0.003(3)
C34 0.063(4) 0.072(5) 0.035(3) 0.005(3) 0.004(3) -0.012(3)
C35 0.100(6) 0.078(5) 0.029(3) -0.010(3) 0.010(3) -0.023(4)
C36 0.080(5) 0.046(4) 0.046(3) -0.017(3) 0.013(3) -0.010(3)
C43 0.031(3) 0.024(2) 0.037(3) 0.002(2) 0.003(2) 0.004(2)
C44 0.056(3) 0.020(2) 0.053(3) 0.002(2) -0.007(3) -0.003(3)
C52 0.037(3) 0.063(4) 0.039(3) -0.004(3) 0.005(2) 0.002(3)
C62 0.031(3) 0.079(4) 0.044(3) 0.005(3) 0.010(2) -0.001(3)
Cl 0.1275(18) 0.0377(9) 0.0659(11) -0.0077(8) -0.0013(11) 0.0223(10)
O1C 0.236(8) 0.104(5) 0.119(5) 0.053(4) -0.038(5) 0.060(5)
O2C 0.148(9) 0.064(7) 0.089(8) -0.042(6) 0.045(6) -0.036(7)
O2C' 0.24(2) 0.098(12) 0.055(9) -0.011(8) 0.009(11) -0.100(13)
O3C 0.195(11) 0.035(5) 0.046(6) -0.008(4) -0.015(6) 0.039(6)
O3C' 0.25(2) 0.042(10) 0.080(13) -0.013(8) -0.033(13) -0.035(12)
O4C 0.156(12) 0.109(11) 0.357(17) -0.095(11) 0.153(12) -0.019(8)
O4C' 0.118(14) 0.166(19) 0.33(2) -0.183(16) 0.049(15) -0.019(12)

loop_
_atom_type_symbol
_atom_type_description
_atom_type_scat_dispersion_real
_atom_type_scat_dispersion_imag
_atom_type_scat_source
C C 0.0033 0.0016 'International Tables Vol C Tables 4.2.6.8 and 6.1.1.4'
H H 0.0000 0.0000 'International Tables Vol C Tables 4.2.6.8 and 6.1.1.4'
N N 0.0061 0.0033 'International Tables Vol C Tables 4.2.6.8 and 6.1.1.4'
O O 0.0106 0.0060 'International Tables Vol C Tables 4.2.6.8 and 6.1.1.4'
Cl Cl 0.1484 0.1585 'International Tables Vol C Tables 4.2.6.8 and 6.1.1.4'
Fe Fe 0.3463 0.8444 'International Tables Vol C Tables 4.2.6.8 and 6.1.1.4'

loop_
_geom_angle_atom_site_label_1
_geom_angle_atom_site_label_2
_geom_angle_atom_site_label_3
_geom_angle
_geom_angle_site_symmetry_1
_geom_angle_site_symmetry_3
_geom_angle_publ_flag
O10 Fe1 O51 97.89(13) . . y
O10 Fe1 O61 171.74(13) . . y
O51 Fe1 O61 74.61(12) . . y
O10 Fe1 O41 86.42(13) . . y
O51 Fe1 O41 92.61(12) . . y
O61 Fe1 O41 90.42(12) . . y
O10 Fe1 N5 97.37(14) . . y
O51 Fe1 N5 164.72(13) . . y
O61 Fe1 N5 90.12(14) . . y
O41 Fe1 N5 87.57(13) . . y
O10 Fe1 N1 88.46(14) . . y
O51 Fe1 N1 93.29(13) . . y
O61 Fe1 N1 95.34(13) . . y
O41 Fe1 N1 172.67(13) . . y
N5 Fe1 N1 87.88(15) . . y
O30 Fe2 O61 98.80(13) . . y
O30 Fe2 O51 173.18(13) . . y
O61 Fe2 O51 74.63(11) . . y
O30 Fe2 O42 88.83(13) . . y
O61 Fe2 O42 93.07(12) . . y
O51 Fe2 O42 89.70(12) . . y
O30 Fe2 N25 94.61(14) . . y
O61 Fe2 N25 166.53(14) . . y
O51 Fe2 N25 92.01(13) . . y
O42 Fe2 N25 88.49(14) . . y
O30 Fe2 N21 91.68(14) . . y
O61 Fe2 N21 89.74(14) . . y
O51 Fe2 N21 90.13(13) . . y
O42 Fe2 N21 177.03(14) . . y
N25 Fe2 N21 88.55(15) . . y
C12 O10 Fe1 131.6(3) . . ?
C32 O30 Fe2 125.4(3) . . ?
C43 O41 Fe1 129.2(3) . . ?
C43 O42 Fe2 129.5(3) . . ?
C52 O51 Fe1 123.4(3) . . ?
C52 O51 Fe2 124.1(3) . . ?
Fe1 O51 Fe2 100.68(13) . . y
C62 O61 Fe2 125.1(3) . . ?
C62 O61 Fe1 128.6(3) . . ?
Fe2 O61 Fe1 101.27(13) . . y
C10 N1 C2 109.6(4) . . ?
C10 N1 Fe1 109.5(3) . . ?
C2 N1 Fe1 120.4(3) . . ?
C6 N5 C4 105.8(4) . . ?
C6 N5 Fe1 125.2(3) . . ?
C4 N5 Fe1 128.3(3) . . ?
C6 N7 C8 107.3(5) . . ?
C22 N21 C30 114.6(4) . . ?
C22 N21 Fe2 118.8(3) . . ?
C30 N21 Fe2 111.6(3) . . ?
C26 N25 C24 106.3(4) . . ?
C26 N25 Fe2 124.4(3) . . ?
C24 N25 Fe2 129.0(3) . . ?
C26 N27 C28 107.1(5) . . ?
N1 C2 C3 112.4(4) . . ?
C4 C3 C2 113.2(4) . . ?
C8 C4 N5 108.1(5) . . ?
C8 C4 C3 129.7(5) . . ?
N5 C4 C3 122.2(4) . . ?
N7 C6 N5 111.2(5) . . ?
C4 C8 N7 107.6(5) . . ?
N1 C10 C11 112.5(4) . . ?
C16 C11 C12 118.5(5) . . ?
C16 C11 C10 120.4(4) . . ?
C12 C11 C10 121.0(4) . . ?
O10 C12 C11 122.8(4) . . ?
O10 C12 C13 117.8(4) . . ?
C11 C12 C13 119.4(5) . . ?
C14 C13 C12 120.3(5) . . ?
C15 C14 C13 120.4(5) . . ?
C14 C15 C16 119.8(5) . . ?
C15 C16 C11 121.5(5) . . ?
N21 C22 C23 116.1(5) . . ?
C24 C23 C22 115.2(5) . . ?
N25 C24 C28 107.1(5) . . ?
N25 C24 C23 123.5(5) . . ?
C28 C24 C23 129.4(5) . . ?
N27 C26 N25 112.0(5) . . ?
N27 C28 C24 107.6(5) . . ?
N21 C30 C31 113.6(4) . . ?
C36 C31 C32 118.9(5) . . ?
C36 C31 C30 120.7(5) . . ?
C32 C31 C30 120.4(4) . . ?
O30 C32 C31 121.1(4) . . ?
O30 C32 C33 119.7(4) . . ?
C31 C32 C33 119.2(5) . . ?
C34 C33 C32 120.0(5) . . ?
C35 C34 C33 121.1(5) . . ?
C34 C35 C36 118.9(5) . . ?
C35 C36 C31 121.9(5) . . ?
O41 C43 O42 125.4(4) . . ?
O41 C43 C44 117.0(4) . . ?
O42 C43 C44 117.6(4) . . ?
O2C Cl O4C 112.3(7) . . ?
O2C Cl O1C 106.2(6) . . ?
O4C Cl O1C 106.4(8) . . ?
O2C Cl O3C 112.0(6) . . ?
O4C Cl O3C 107.6(6) . . ?
O1C Cl O3C 112.3(7) . . ?
O2C Cl O3C' 94.5(11) . . ?
O4C Cl O3C' 129.7(10) . . ?
O1C Cl O3C' 105.6(8) . . ?
O3C Cl O3C' 22.9(10) . . ?
O2C Cl O4C' 131.6(10) . . ?
O4C Cl O4C' 24.4(9) . . ?
O1C Cl O4C' 108.2(10) . . ?
O3C Cl O4C' 84.9(11) . . ?
O3C' Cl O4C' 107.7(8) . . ?
O2C Cl O2C' 22.4(10) . . ?
O4C Cl O2C' 89.9(11) . . ?
O1C Cl O2C' 114.1(10) . . ?
O3C Cl O2C' 122.6(12) . . ?
O3C' Cl O2C' 110.9(9) . . ?
O4C' Cl O2C' 110.1(8) . . ?
O2C' O2C Cl 73.8(18) . . ?
O2C O2C' Cl 83.7(19) . . ?
O3C' O3C Cl 83.4(18) . . ?
O3C O3C' Cl 73.7(18) . . ?
O4C' O4C Cl 78.3(17) . . ?
O4C O4C' Cl 77.3(16) . . ?

loop_
_geom_bond_atom_site_label_1
_geom_bond_atom_site_label_2
_geom_bond_distance
_geom_bond_site_symmetry_2
_geom_bond_publ_flag
Fe2 O30 1.925(3) . y
Fe2 O61 1.986(3) . y
Fe2 O51 2.037(3) . y
Fe2 O42 2.058(3) . y
Fe2 N25 2.115(4) . y
Fe2 N21 2.151(4) . y
Fe2 Fe1 3.1047(11) . y
Fe1 O10 1.922(3) . y
Fe1 O51 1.996(3) . y
Fe1 O61 2.029(3) . y
Fe1 O41 2.061(3) . y
Fe1 N5 2.104(4) . y
Fe1 N1 2.155(4) . y
O10 C12 1.337(5) . ?
O30 C32 1.354(5) . ?
O41 C43 1.257(5) . ?
O42 C43 1.258(5) . ?
O51 C52 1.416(5) . ?
O61 C62 1.418(5) . ?
N1 C10 1.490(6) . ?
N1 C2 1.491(6) . ?
N5 C6 1.328(6) . ?
N5 C4 1.383(6) . ?
N7 C6 1.324(6) . ?
N7 C8 1.360(7) . ?
N21 C22 1.477(6) . ?
N21 C30 1.496(6) . ?
N25 C26 1.327(6) . ?
N25 C24 1.370(6) . ?
N27 C26 1.311(6) . ?
N27 C28 1.358(7) . ?
C2 C3 1.510(7) . ?
C3 C4 1.497(7) . ?
C4 C8 1.345(7) . ?
C10 C11 1.504(7) . ?
C11 C16 1.392(7) . ?
C11 C12 1.402(7) . ?
C12 C13 1.403(7) . ?
C13 C14 1.390(7) . ?
C14 C15 1.362(9) . ?
C15 C16 1.390(8) . ?
C22 C23 1.486(8) . ?
C23 C24 1.483(8) . ?
C24 C28 1.372(8) . ?
C30 C31 1.508(7) . ?
C31 C36 1.393(7) . ?
C31 C32 1.399(7) . ?
C32 C33 1.400(6) . ?
C33 C34 1.389(7) . ?
C34 C35 1.372(8) . ?
C35 C36 1.379(8) . ?
C43 C44 1.503(6) . ?
Cl O2C 1.420(8) . ?
Cl O4C 1.393(10) . ?
Cl O1C 1.382(5) . ?
Cl O3C 1.386(9) . ?
Cl O3C' 1.434(12) . ?
Cl O4C' 1.399(13) . ?
Cl O2C' 1.372(12) . ?
O2C O2C' 0.55(2) . ?
O3C O3C' 0.56(2) . ?
O4C O4C' 0.59(2) . ?

loop_
_geom_hbond_atom_site_label_D
_geom_hbond_atom_site_label_H
_geom_hbond_atom_site_label_A
_geom_hbond_distance_DH
_geom_hbond_distance_HA
_geom_hbond_distance_DA
_geom_hbond_angle_DHA
_geom_hbond_site_symmetry_A
N1 H1 O3C 0.91 1.98 2.874(13) 167.5 1_545
N1 H1 O3C' 0.91 2.48 3.35(2) 160.9 1_545
N21 H21 O3C 0.91 2.16 2.999(12) 153.4 1_545
N21 H21 O3C' 0.91 2.37 3.127(19) 140.3 1_545
N27 H27 O30 0.86 2.09 2.911(6) 160.7 6_565
N7 H7 O10 0.77 2.13 2.882(6) 165.2 6_665
